data_2202657
loop_
_publ_author_name
'Wolska, Irena'
'Hejchman, El\.zbieta'

_publ_section_title
2-(<i>N</i>,<i>N</i>-Diacetamido)-3a,4,9,9a-tetrahydro-4,9-[1',2']benzeno-1<i>H</i>-benzo[<i>f</i>]isoindole-1,3(2<i>H</i>)-dione
_journal_issue 12
_journal_name_full 'Acta Crystallographica Section E'
_journal_page_first o2007
_journal_page_last o2009
_journal_paper_doi 10.1107/S1600536803026850
_journal_volume 59
_journal_year 2003
_chemical_formula_iupac 'C22 H18 N2 O4'
_chemical_formula_moiety 'C22 H18 N2 O4'
_chemical_formula_sum 'C22 H18 N2 O4'
_chemical_formula_weight 374.38
_chemical_name_systematic
;
2-(N,N-Diacetamido)-3a,4,9,9a-tetrahydro-4,9-[1',2']benzeno-1H-
benzo[f]isoindole-1,3(2H)-dione
;
_space_group_IT_number 14
_symmetry_cell_setting monoclinic
_symmetry_space_group_name_Hall '-P 2yn'
_symmetry_space_group_name_H-M 'P 1 21/n 1'
_atom_sites_solution_hydrogens geom
_atom_sites_solution_primary direct
_atom_sites_solution_secondary difmap
_audit_creation_method SHELXL-97
_cell_angle_alpha 90.00
_cell_angle_beta 116.460(10)
_cell_angle_gamma 90.00
_cell_formula_units_Z 4
_cell_length_a 12.5950(10)
_cell_length_b 11.5500(10)
_cell_length_c 13.938(2)
_cell_measurement_reflns_used 37
_cell_measurement_temperature 293(2)
_cell_measurement_theta_max 25.26
_cell_measurement_theta_min 7.09
_cell_volume 1815.2(4)
_computing_cell_refinement 'KM-4 Software Version 8.01'
_computing_data_collection 'KM-4 Software Version 8.01 (Kuma, 1996)'
_computing_data_reduction 'KM-4 Software Version 10.04 (Kuma, 1998)'
_computing_molecular_graphics 'Stereochemical Workstation (Siemens, 1989)'
_computing_publication_material SHELXL97
_computing_structure_refinement 'SHELXL97 (Sheldrick, 1997)'
_computing_structure_solution 'SHELXS97 (Sheldrick, 1990)'
_diffrn_ambient_temperature 293(2)
_diffrn_measured_fraction_theta_full 0.997
_diffrn_measured_fraction_theta_max 0.982
_diffrn_measurement_device_type 'KM-4 four-circle diffractometer'
_diffrn_measurement_method \w/2\q
_diffrn_radiation_monochromator graphite
_diffrn_radiation_source 'fine-focus sealed tube'
_diffrn_radiation_type CuK\a
_diffrn_radiation_wavelength 1.54178
_diffrn_reflns_av_R_equivalents 0.0432
_diffrn_reflns_av_sigmaI/netI 0.0441
_diffrn_reflns_limit_h_max 14
_diffrn_reflns_limit_h_min -14
_diffrn_reflns_limit_k_max 14
_diffrn_reflns_limit_k_min -14
_diffrn_reflns_limit_l_max 16
_diffrn_reflns_limit_l_min -16
_diffrn_reflns_number 9752
_diffrn_reflns_theta_full 67.50
_diffrn_reflns_theta_max 75.19
_diffrn_reflns_theta_min 3.94
_diffrn_standards_decay_% 0.9
_diffrn_standards_interval_count 100
_diffrn_standards_number 2
_exptl_absorpt_coefficient_mu 0.783
_exptl_absorpt_correction_type none
_exptl_crystal_colour colourless
_exptl_crystal_density_diffrn 1.370
_exptl_crystal_density_method 'not measured'
_exptl_crystal_description plate
_exptl_crystal_F_000 784
_exptl_crystal_size_max 0.6
_exptl_crystal_size_mid 0.15
_exptl_crystal_size_min 0.06
_refine_diff_density_max 0.274
_refine_diff_density_min -0.283
_refine_ls_extinction_coef 0.0080(8)
_refine_ls_extinction_expression Fc^*^=kFc[1+0.001xFc^2^\l^3^/sin(2\q)]^-1/4^
_refine_ls_extinction_method SHELXL97
_refine_ls_goodness_of_fit_ref 1.035
_refine_ls_hydrogen_treatment refxyz
_refine_ls_matrix_type full
_refine_ls_number_parameters 308
_refine_ls_number_reflns 3689
_refine_ls_number_restraints 0
_refine_ls_restrained_S_all 1.035
_refine_ls_R_factor_all 0.0864
_refine_ls_R_factor_gt 0.0447
_refine_ls_shift/su_max 0.001
_refine_ls_shift/su_mean 0.000
_refine_ls_structure_factor_coef Fsqd
_refine_ls_weighting_details 'calc w=1/[\s^2^(Fo^2^)+(0.0887P)^2^] where P=(Fo^2^+2Fc^2^)/3'
_refine_ls_weighting_scheme calc
_refine_ls_wR_factor_gt 0.1182
_refine_ls_wR_factor_ref 0.1380
_reflns_number_gt 2369
_reflns_number_total 3689
_reflns_threshold_expression I>2\s(I)
_cod_data_source_file fl6072.cif
_cod_data_source_block I
_cod_original_sg_symbol_H-M 'P 21/n'
_cod_database_code 2202657
_cod_database_fobs_code 2202657

loop_
_symmetry_equiv_pos_as_xyz
'x, y, z'
'-x+1/2, y+1/2, -z+1/2'
'-x, -y, -z'
'x-1/2, -y-1/2, z-1/2'

loop_
_atom_site_label
_atom_site_fract_x
_atom_site_fract_y
_atom_site_fract_z
_atom_site_U_iso_or_equiv
_atom_site_adp_type
_atom_site_calc_flag
_atom_site_refinement_flags
_atom_site_occupancy
_atom_site_disorder_assembly
_atom_site_disorder_group
_atom_site_type_symbol
O1 0.96009(14) 0.68221(14) 0.28906(14) 0.0606(4) Uani d . 1 . . O
O2 0.94549(13) 0.39487(12) 0.06036(11) 0.0509(4) Uani d . 1 . . O
O3 0.65381(15) 0.44639(18) 0.15066(16) 0.0790(6) Uani d . 1 . . O
O4 0.80711(15) 0.66429(17) 0.01894(17) 0.0808(6) Uani d . 1 . . O
C1 1.15567(19) 0.4463(2) 0.48568(18) 0.0509(5) Uani d . 1 . . C
H1 1.155(2) 0.510(2) 0.530(2) 0.061 Uiso d . 1 . . H
C2 1.1311(2) 0.3335(2) 0.50508(19) 0.0597(6) Uani d . 1 . . C
H2 1.107(2) 0.322(2) 0.563(2) 0.072 Uiso d . 1 . . H
C3 1.1318(2) 0.2444(2) 0.4399(2) 0.0579(6) Uani d . 1 . . C
H3 1.114(2) 0.164(2) 0.456(2) 0.069 Uiso d . 1 . . H
C4 1.15456(18) 0.26490(18) 0.35335(18) 0.0475(5) Uani d . 1 . . C
H4 1.154(2) 0.199(2) 0.308(2) 0.057 Uiso d . 1 . . H
C5 1.17966(15) 0.37682(16) 0.33335(14) 0.0372(4) Uani d . 1 . . C
C6 1.18190(15) 0.46757(16) 0.40039(14) 0.0386(4) Uani d . 1 . . C
C7 1.21559(16) 0.58260(16) 0.37062(15) 0.0392(4) Uani d . 1 . . C
H7 1.2196(19) 0.6465(19) 0.4168(18) 0.047 Uiso d . 1 . . H
C8 1.33160(16) 0.56590(16) 0.36389(15) 0.0378(4) Uani d . 1 . . C
C9 1.32787(15) 0.47617(15) 0.29568(15) 0.0374(4) Uani d . 1 . . C
C10 1.20893(16) 0.41456(16) 0.24405(15) 0.0372(4) Uani d . 1 . . C
H10 1.2066(19) 0.3489(18) 0.2010(18) 0.045 Uiso d . 1 . . H
C11 1.43300(16) 0.63154(17) 0.41595(16) 0.0438(4) Uani d . 1 . . C
H11 1.435(2) 0.6932(19) 0.4604(19) 0.053 Uiso d . 1 . . H
C12 1.53129(18) 0.60758(19) 0.39911(19) 0.0508(5) Uani d . 1 . . C
H12 1.609(2) 0.657(2) 0.4392(19) 0.061 Uiso d . 1 . . H
C13 1.52795(18) 0.5190(2) 0.33135(19) 0.0532(5) Uani d . 1 . . C
H13 1.604(2) 0.504(2) 0.318(2) 0.064 Uiso d . 1 . . H
C14 1.42567(18) 0.45242(19) 0.27815(17) 0.0464(5) Uani d . 1 . . C
H14 1.425(2) 0.388(2) 0.2323(19) 0.056 Uiso d . 1 . . H
C15 1.12177(16) 0.60934(16) 0.25431(16) 0.0390(4) Uani d . 1 . . C
H15 1.1422(19) 0.6862(19) 0.2329(17) 0.047 Uiso d . 1 . . H
C16 1.11760(15) 0.50993(16) 0.17870(15) 0.0367(4) Uani d . 1 . . C
H16 1.1379(18) 0.5374(17) 0.1200(17) 0.044 Uiso d . 1 . . H
C17 0.99141(16) 0.46830(15) 0.12776(14) 0.0390(4) Uani d . 1 . . C
N18 0.93094(13) 0.53086(14) 0.17381(13) 0.0419(4) Uani d . 1 . . N
C19 0.99822(16) 0.61681(16) 0.24495(16) 0.0419(4) Uani d . 1 . . C
N20 0.80848(13) 0.52853(14) 0.13454(13) 0.0437(4) Uani d . 1 . . N
C21 0.75879(19) 0.4478(2) 0.17880(18) 0.0510(5) Uani d . 1 . . C
C22 0.8413(3) 0.3646(3) 0.2577(3) 0.0729(8) Uani d . 1 . . C
H22A 0.797(3) 0.313(3) 0.287(3) 0.109 Uiso d . 1 . . H
H22B 0.904(3) 0.408(3) 0.318(3) 0.109 Uiso d . 1 . . H
H22C 0.885(3) 0.322(3) 0.226(3) 0.109 Uiso d . 1 . . H
C23 0.74884(18) 0.61051(18) 0.05198(18) 0.0503(5) Uani d . 1 . . C
C24 0.6189(2) 0.6254(3) 0.0104(2) 0.0649(7) Uani d . 1 . . C
H24A 0.600(3) 0.687(3) -0.040(3) 0.097 Uiso d . 1 . . H
H24B 0.598(3) 0.641(3) 0.066(3) 0.097 Uiso d . 1 . . H
H24C 0.574(3) 0.556(3) -0.021(3) 0.097 Uiso d . 1 . . H

loop_
_atom_site_aniso_label
_atom_site_aniso_U_11
_atom_site_aniso_U_22
_atom_site_aniso_U_33
_atom_site_aniso_U_12
_atom_site_aniso_U_13
_atom_site_aniso_U_23
O1 0.0459(8) 0.0650(9) 0.0705(11) 0.0030(7) 0.0257(8) -0.0189(8)
O2 0.0461(8) 0.0537(8) 0.0405(8) -0.0033(6) 0.0080(6) -0.0076(7)
O3 0.0439(9) 0.1024(14) 0.0875(14) -0.0050(9) 0.0264(9) 0.0255(11)
O4 0.0495(10) 0.0896(13) 0.0997(15) 0.0090(9) 0.0301(10) 0.0481(11)
C1 0.0400(10) 0.0745(14) 0.0386(11) -0.0001(10) 0.0178(8) -0.0018(10)
C2 0.0467(12) 0.0882(17) 0.0435(12) -0.0018(11) 0.0193(10) 0.0177(12)
C3 0.0490(12) 0.0614(13) 0.0589(15) -0.0023(10) 0.0201(10) 0.0200(11)
C4 0.0410(10) 0.0463(10) 0.0476(12) -0.0018(8) 0.0130(9) 0.0056(9)
C5 0.0310(9) 0.0433(9) 0.0316(9) 0.0006(7) 0.0087(7) 0.0022(7)
C6 0.0300(9) 0.0488(10) 0.0335(9) -0.0001(7) 0.0110(7) -0.0023(8)
C7 0.0336(9) 0.0427(9) 0.0365(10) -0.0008(7) 0.0114(8) -0.0061(8)
C8 0.0336(9) 0.0405(9) 0.0358(9) -0.0001(7) 0.0123(7) 0.0023(7)
C9 0.0339(9) 0.0413(9) 0.0342(9) 0.0024(7) 0.0126(7) 0.0037(7)
C10 0.0350(9) 0.0400(9) 0.0343(9) 0.0018(7) 0.0135(7) -0.0012(7)
C11 0.0361(10) 0.0428(10) 0.0422(11) -0.0008(7) 0.0082(8) 0.0030(8)
C12 0.0336(9) 0.0572(12) 0.0532(13) -0.0022(9) 0.0118(9) 0.0090(10)
C13 0.0349(10) 0.0666(13) 0.0574(13) 0.0064(9) 0.0198(9) 0.0103(11)
C14 0.0412(11) 0.0524(11) 0.0474(12) 0.0059(8) 0.0213(9) 0.0031(9)
C15 0.0341(9) 0.0370(9) 0.0425(10) -0.0009(7) 0.0141(8) 0.0001(8)
C16 0.0338(9) 0.0427(9) 0.0317(9) 0.0005(7) 0.0127(7) 0.0019(7)
C17 0.0382(9) 0.0415(9) 0.0310(9) 0.0007(7) 0.0098(7) 0.0025(7)
N18 0.0270(7) 0.0473(8) 0.0446(9) -0.0008(6) 0.0099(6) -0.0027(7)
C19 0.0352(9) 0.0418(9) 0.0432(11) 0.0016(7) 0.0127(8) -0.0009(8)
N20 0.0284(7) 0.0507(9) 0.0454(9) 0.0001(6) 0.0105(6) 0.0052(7)
C21 0.0417(11) 0.0628(13) 0.0460(12) -0.0045(9) 0.0173(9) 0.0017(10)
C22 0.0620(16) 0.0824(19) 0.0677(18) 0.0038(14) 0.0230(14) 0.0290(15)
C23 0.0384(10) 0.0518(11) 0.0544(13) 0.0034(9) 0.0149(9) 0.0092(10)
C24 0.0370(12) 0.0750(16) 0.0733(18) 0.0105(11) 0.0160(11) 0.0195(14)

loop_
_atom_type_symbol
_atom_type_description
_atom_type_scat_dispersion_real
_atom_type_scat_dispersion_imag
_atom_type_scat_source
C C 0.0181 0.0091 'International Tables Vol C Tables 4.2.6.8 and 6.1.1.4'
H H 0.0000 0.0000 'International Tables Vol C Tables 4.2.6.8 and 6.1.1.4'
N N 0.0311 0.0180 'International Tables Vol C Tables 4.2.6.8 and 6.1.1.4'
O O 0.0492 0.0322 'International Tables Vol C Tables 4.2.6.8 and 6.1.1.4'

loop_
_geom_angle_atom_site_label_1
_geom_angle_atom_site_label_2
_geom_angle_atom_site_label_3
_geom_angle
C6 C1 C2 119.3(2)
C6 C1 H1 119.3(14)
C2 C1 H1 121.4(14)
C3 C2 C1 120.3(2)
C3 C2 H2 122.0(15)
C1 C2 H2 117.6(15)
C2 C3 C4 121.0(2)
C2 C3 H3 118.9(15)
C4 C3 H3 120.1(15)
C3 C4 C5 119.4(2)
C3 C4 H4 119.3(13)
C5 C4 H4 121.4(13)
C4 C5 C6 120.21(18)
C4 C5 C10 126.51(18)
C6 C5 C10 113.28(15)
C1 C6 C5 119.88(18)
C1 C6 C7 126.45(18)
C5 C6 C7 113.67(15)
C6 C7 C8 107.56(15)
C6 C7 C15 106.61(15)
C8 C7 C15 105.45(15)
C6 C7 H7 115.3(12)
C8 C7 H7 111.9(12)
C15 C7 H7 109.5(13)
C11 C8 C9 120.61(17)
C11 C8 C7 126.03(18)
C9 C8 C7 113.34(16)
C14 C9 C8 120.35(18)
C14 C9 C10 126.16(17)
C8 C9 C10 113.46(15)
C5 C10 C9 107.21(15)
C5 C10 C16 107.31(14)
C9 C10 C16 105.12(14)
C5 C10 H10 109.7(12)
C9 C10 H10 114.6(12)
C16 C10 H10 112.6(13)
C8 C11 C12 119.2(2)
C8 C11 H11 120.4(14)
C12 C11 H11 120.4(14)
C13 C12 C11 120.4(2)
C13 C12 H12 120.4(12)
C11 C12 H12 119.2(12)
C12 C13 C14 120.76(19)
C12 C13 H13 118.7(14)
C14 C13 H13 120.5(14)
C9 C14 C13 118.6(2)
C9 C14 H14 121.2(13)
C13 C14 H14 120.0(13)
C19 C15 C16 105.32(15)
C19 C15 C7 112.23(16)
C16 C15 C7 110.08(14)
C19 C15 H15 108.4(12)
C16 C15 H15 112.9(12)
C7 C15 H15 108.0(13)
C17 C16 C15 105.54(14)
C17 C16 C10 113.56(15)
C15 C16 C10 109.56(15)
C17 C16 H16 108.3(12)
C15 C16 H16 112.1(11)
C10 C16 H16 107.9(12)
O2 C17 N18 123.50(17)
O2 C17 C16 129.28(17)
N18 C17 C16 107.22(15)
N20 N18 C19 120.76(15)
N20 N18 C17 123.12(16)
C19 N18 C17 114.38(15)
O1 C19 N18 123.90(17)
O1 C19 C15 128.72(18)
N18 C19 C15 107.37(16)
N18 N20 C21 118.20(16)
N18 N20 C23 113.61(15)
C21 N20 C23 128.20(16)
O3 C21 N20 120.4(2)
O3 C21 C22 122.6(2)
N20 C21 C22 117.0(2)
C21 C22 H22A 110(2)
C21 C22 H22B 110(2)
H22A C22 H22B 109(3)
C21 C22 H22C 110(2)
H22A C22 H22C 115(3)
H22B C22 H22C 104(3)
O4 C23 N20 117.62(18)
O4 C23 C24 123.2(2)
N20 C23 C24 119.17(19)
C23 C24 H24A 104.1(19)
C23 C24 H24B 111(2)
H24A C24 H24B 114(3)
C23 C24 H24C 113.6(19)
H24A C24 H24C 112(3)
H24B C24 H24C 102(3)

loop_
_geom_bond_atom_site_label_1
_geom_bond_atom_site_label_2
_geom_bond_site_symmetry_2
_geom_bond_distance
_geom_bond_publ_flag
O1 C19 . 1.201(2) ?
O2 C17 . 1.205(2) ?
O3 C21 . 1.200(3) ?
O4 C23 . 1.199(3) ?
C1 C6 . 1.390(3) ?
C1 C2 . 1.393(3) ?
C1 H1 . 0.96(2) ?
C2 C3 . 1.375(4) ?
C2 H2 . 0.99(3) ?
C3 C4 . 1.379(3) ?
C3 H3 . 1.01(3) ?
C4 C5 . 1.388(3) ?
C4 H4 . 0.99(2) ?
C5 C6 . 1.396(3) ?
C5 C10 . 1.511(2) ?
C6 C7 . 1.508(3) ?
C7 C8 . 1.518(2) ?
C7 C15 . 1.553(3) ?
C7 H7 . 0.97(2) ?
C8 C11 . 1.381(3) ?
C8 C9 . 1.393(3) ?
C9 C14 . 1.386(3) ?
C9 C10 . 1.519(2) ?
C10 C16 . 1.560(2) ?
C10 H10 . 0.96(2) ?
C11 C12 . 1.387(3) ?
C11 H11 . 0.94(2) ?
C12 C13 . 1.380(3) ?
C12 H12 . 1.05(2) ?
C13 C14 . 1.396(3) ?
C13 H13 . 1.06(2) ?
C14 H14 . 0.98(2) ?
C15 C19 . 1.505(2) ?
C15 C16 . 1.544(3) ?
C15 H15 . 1.01(2) ?
C16 C17 . 1.502(2) ?
C16 H16 . 1.01(2) ?
C17 N18 . 1.396(2) ?
N18 N20 . 1.388(2) ?
N18 C19 . 1.392(2) ?
N20 C21 . 1.409(3) ?
N20 C23 . 1.419(3) ?
C21 C22 . 1.482(3) ?
C22 H22A . 1.02(3) ?
C22 H22B . 1.00(4) ?
C22 H22C . 0.98(4) ?
C23 C24 . 1.483(3) ?
C24 H24A . 0.95(3) ?
C24 H24B . 0.94(3) ?
C24 H24C . 0.97(3) ?

loop_
_geom_hbond_atom_site_label_D
_geom_hbond_atom_site_label_H
_geom_hbond_atom_site_label_A
_geom_hbond_site_symmetry_A
_geom_hbond_distance_DH
_geom_hbond_distance_HA
_geom_hbond_distance_DA
_geom_hbond_angle_DHA
C2 H2 O1 3_766 0.99(3) 2.55(3) 3.539(3) 173(2)
C11 H11 O4 4_676 0.94(2) 2.67(2) 3.488(3) 146(2)
C7 H7 O4 4_676 0.97(2) 2.57(2) 3.468(3) 154(2)
C16 H16 O2 3_765 1.01(2) 2.38(2) 3.253(2) 144(2)
C24 H24A O1 4_575 0.95(3) 2.71(4) 3.600(3) 157(3)

loop_
_geom_torsion_atom_site_label_1
_geom_torsion_atom_site_label_2
_geom_torsion_atom_site_label_3
_geom_torsion_atom_site_label_4
_geom_torsion
C6 C1 C2 C3 -0.6(3)
C1 C2 C3 C4 -1.2(3)
C2 C3 C4 C5 1.4(3)
C3 C4 C5 C6 0.0(3)
C3 C4 C5 C10 178.70(18)
C2 C1 C6 C5 2.1(3)
C2 C1 C6 C7 -177.18(19)
C4 C5 C6 C1 -1.8(3)
C10 C5 C6 C1 179.39(17)
C4 C5 C6 C7 177.54(16)
C10 C5 C6 C7 -1.3(2)
C1 C6 C7 C8 126.2(2)
C5 C6 C7 C8 -53.0(2)
C1 C6 C7 C15 -121.1(2)
C5 C6 C7 C15 59.67(19)
C6 C7 C8 C11 -127.5(2)
C15 C7 C8 C11 119.0(2)
C6 C7 C8 C9 53.9(2)
C15 C7 C8 C9 -59.5(2)
C11 C8 C9 C14 -0.8(3)
C7 C8 C9 C14 177.88(17)
C11 C8 C9 C10 -179.11(17)
C7 C8 C9 C10 -0.5(2)
C4 C5 C10 C9 -124.04(19)
C6 C5 C10 C9 54.69(19)
C4 C5 C10 C16 123.5(2)
C6 C5 C10 C16 -57.80(19)
C14 C9 C10 C5 128.08(19)
C8 C9 C10 C5 -53.7(2)
C14 C9 C10 C16 -117.9(2)
C8 C9 C10 C16 60.29(19)
C9 C8 C11 C12 0.4(3)
C7 C8 C11 C12 -178.08(19)
C8 C11 C12 C13 -0.2(3)
C11 C12 C13 C14 0.4(3)
C8 C9 C14 C13 0.9(3)
C10 C9 C14 C13 179.04(18)
C12 C13 C14 C9 -0.7(3)
C6 C7 C15 C19 60.22(19)
C8 C7 C15 C19 174.37(15)
C6 C7 C15 C16 -56.73(18)
C8 C7 C15 C16 57.42(19)
C19 C15 C16 C17 1.64(19)
C7 C15 C16 C17 122.82(15)
C19 C15 C16 C10 -120.97(16)
C7 C15 C16 C10 0.2(2)
C5 C10 C16 C17 -61.55(19)
C9 C10 C16 C17 -175.45(15)
C5 C10 C16 C15 56.17(18)
C9 C10 C16 C15 -57.74(17)
C15 C16 C17 O2 176.97(19)
C10 C16 C17 O2 -63.0(3)
C15 C16 C17 N18 -3.56(19)
C10 C16 C17 N18 116.46(16)
O2 C17 N18 N20 -10.9(3)
C16 C17 N18 N20 169.55(15)
O2 C17 N18 C19 -176.02(18)
C16 C17 N18 C19 4.5(2)
N20 N18 C19 O1 11.6(3)
C17 N18 C19 O1 177.03(19)
N20 N18 C19 C15 -168.85(16)
C17 N18 C19 C15 -3.4(2)
C16 C15 C19 O1 -179.6(2)
C7 C15 C19 O1 60.6(3)
C16 C15 C19 N18 0.9(2)
C7 C15 C19 N18 -118.92(17)
C19 N18 N20 C21 -102.7(2)
C17 N18 N20 C21 93.1(2)
C19 N18 N20 C23 77.6(2)
C17 N18 N20 C23 -86.5(2)
N18 N20 C21 O3 176.6(2)
C23 N20 C21 O3 -3.7(4)
N18 N20 C21 C22 -5.1(3)
C23 N20 C21 C22 174.5(2)
N18 N20 C23 O4 6.4(3)
C21 N20 C23 O4 -173.3(2)
N18 N20 C23 C24 -174.0(2)
C21 N20 C23 C24 6.4(3)

loop_
_cod_related_entry_id
_cod_related_entry_database
_cod_related_entry_code
1 ChemSpider 3749372
